data_7050007
loop_
_publ_author_name
'John Killoran'
'John F. Gallagher'
'Paul V. Murphy'
'Donal F. O'Shea'

_publ_section_title
;
 A study of the effects of subunit pre-orientation for diarylpyrrole
 esters; design of new aryl-heteroaryl fluorescent sensors
;
_journal_issue 10
_journal_name_full 'New Journal of Chemistry'
_journal_page_first 1258
_journal_paper_doi 10.1039/b507669b
_journal_volume 29
_journal_year 2005
_chemical_formula_moiety 'C19 H17 N O2'
_chemical_formula_sum 'C19 H17 N O2'
_chemical_formula_weight 291.34
_chemical_melting_point 412
_chemical_name_common '3,5-Diphenyl-1H-pyrrole-2-carboxylic acid ethyl ester'
_chemical_name_systematic
;
3,5-Diphenyl-1H-pyrrole-2-carboxylic acid ethyl ester
;
_space_group_IT_number 14
_symmetry_cell_setting monoclinic
_symmetry_space_group_name_Hall '-P 2ybc'
_symmetry_space_group_name_H-M 'P 1 21/c 1'
_atom_sites_solution_hydrogens geom
_atom_sites_solution_primary direct
_atom_sites_solution_secondary difmap
_audit_creation_method SHELXL-97
_cell_angle_alpha 90
_cell_angle_beta 102.020(7)
_cell_angle_gamma 90
_cell_formula_units_Z 4
_cell_length_a 10.5232(12)
_cell_length_b 7.5048(4)
_cell_length_c 20.2461(15)
_cell_measurement_reflns_used 85
_cell_measurement_temperature 294(2)
_cell_measurement_theta_max 18.88
_cell_measurement_theta_min 6.94
_cell_volume 1563.9(2)
_computing_cell_refinement 'XSCANS (Siemens, 1996)'
_computing_data_collection 'XSCANS (Siemens, 1996)'
_computing_data_reduction 'XSCANS (Siemens, 1996)'
_computing_molecular_graphics 'PLATON (Spek, 2002), ORTEX (McArdle, 1995)'
_computing_publication_material 'PLATON (Spek, 2002), PREP8 (Ferguson, 1998)'
_computing_structure_refinement 'SHELXL97 (Sheldrick, 1997)'
_computing_structure_solution 'SHELXS97 (Sheldrick, 1990)'
_diffrn_ambient_temperature 294(2)
_diffrn_measured_fraction_theta_full 1.00
_diffrn_measured_fraction_theta_max 1.00
_diffrn_measurement_device_type 'Siemens P4'
_diffrn_measurement_method /w
_diffrn_radiation_monochromator graphite
_diffrn_radiation_source 'fine-focus sealed tube'
_diffrn_radiation_type MoK\a
_diffrn_radiation_wavelength 0.71073
_diffrn_reflns_av_R_equivalents 0.035
_diffrn_reflns_av_sigmaI/netI 0.037
_diffrn_reflns_limit_h_max 1
_diffrn_reflns_limit_h_min -13
_diffrn_reflns_limit_k_max 9
_diffrn_reflns_limit_k_min -1
_diffrn_reflns_limit_l_max 25
_diffrn_reflns_limit_l_min -24
_diffrn_reflns_number 4173
_diffrn_reflns_theta_full 26.0
_diffrn_reflns_theta_max 26.0
_diffrn_reflns_theta_min 2.0
_diffrn_standards_decay_% 1
_diffrn_standards_interval_count 296
_diffrn_standards_number 4
_exptl_absorpt_coefficient_mu 0.080
_exptl_absorpt_correction_T_max 0.970
_exptl_absorpt_correction_T_min 0.965
_exptl_absorpt_correction_type none
_exptl_absorpt_process_details none
_exptl_crystal_colour colourless
_exptl_crystal_density_diffrn 1.237
_exptl_crystal_density_method 'not measured'
_exptl_crystal_description block
_exptl_crystal_F_000 616
_exptl_crystal_size_max 0.45
_exptl_crystal_size_mid 0.38
_exptl_crystal_size_min 0.38
_refine_diff_density_max 0.21
_refine_diff_density_min -0.19
_refine_diff_density_rms 0.05
_refine_ls_extinction_method none
_refine_ls_goodness_of_fit_ref 1.033
_refine_ls_hydrogen_treatment mixed
_refine_ls_matrix_type full
_refine_ls_number_parameters 204
_refine_ls_number_reflns 3081
_refine_ls_number_restraints 0
_refine_ls_restrained_S_all 1.033
_refine_ls_R_factor_all 0.0693
_refine_ls_R_factor_gt 0.0449
_refine_ls_shift/su_max 0.000
_refine_ls_shift/su_mean 0.001
_refine_ls_structure_factor_coef Fsqd
_refine_ls_weighting_details 'calc w=1/[\s^2^(Fo^2^)+(0.0466P)^2^+0.3335P] where P=(Fo^2^+2Fc^2^)/3'
_refine_ls_weighting_scheme calc
_refine_ls_wR_factor_gt 0.1018
_refine_ls_wR_factor_ref 0.1142
_reflns_number_gt 2189
_reflns_number_total 3081
_reflns_threshold_expression >2\s(I)
_cod_data_source_file b507669b.txt
_cod_data_source_block (I)
_cod_depositor_comments
;
The following automatic conversions were performed:
'_symmetry_cell_setting' value 'Monoclinic' changed to 'monoclinic'
according to '/home/saulius/struct/CIF-dictionaries/cif_core.dic'
dictionary named 'cif_core.dic' version 2.4.1 from 2010-06-29.

Automatic conversion script
Id: cif_fix_enum 1527 2010-12-29 10:47:43Z saulius 
;
_cod_original_sg_symbol_Hall '-p 2ybc'
_cod_original_sg_symbol_H-M 'P 21/c'
_cod_database_code 7050007

loop_
_symmetry_equiv_pos_as_xyz
'x, y, z'
'-x, y+1/2, -z+1/2'
'-x, -y, -z'
'x, -y-1/2, z-1/2'

loop_
_atom_site_label
_atom_site_type_symbol
_atom_site_fract_x
_atom_site_fract_y
_atom_site_fract_z
_atom_site_U_iso_or_equiv
_atom_site_adp_type
_atom_site_occupancy
_atom_site_symmetry_multiplicity
_atom_site_calc_flag
_atom_site_refinement_flags
_atom_site_disorder_assembly
_atom_site_disorder_group
O1 O 0.06896(13) 0.10083(17) 0.06866(6) 0.0645(4) Uani 1 1 d . . .
O2 O 0.22181(12) 0.30052(17) 0.11184(6) 0.0592(3) Uani 1 1 d . . .
N1 N 0.03471(14) 0.26533(19) -0.05616(7) 0.0460(3) Uani 1 1 d . . .
H1 H -0.0087(17) 0.170(3) -0.0566(9) 0.055(5) Uiso 1 1 d . . .
C1 C 0.03206(15) 0.3739(2) -0.11010(8) 0.0464(4) Uani 1 1 d . . .
C2 C 0.12451(16) 0.5039(2) -0.08972(8) 0.0516(4) Uani 1 1 d . . .
H2 H 0.1436 0.5964 -0.1166 0.062 Uiso 1 1 calc R . .
C3 C 0.18519(15) 0.4746(2) -0.02211(8) 0.0473(4) Uani 1 1 d . . .
C4 C 0.12686(15) 0.3228(2) -0.00201(8) 0.0447(4) Uani 1 1 d . . .
C5 C 0.13518(16) 0.2296(2) 0.06169(8) 0.0467(4) Uani 1 1 d . . .
C6 C 0.2377(2) 0.2209(3) 0.17788(9) 0.0701(6) Uani 1 1 d . . .
H6A H 0.2169 0.0949 0.1737 0.084 Uiso 1 1 calc R . .
H6B H 0.1796 0.2771 0.2030 0.084 Uiso 1 1 calc R . .
C7 C 0.3722(2) 0.2452(4) 0.21307(13) 0.1100(10) Uani 1 1 d . . .
H7A H 0.4283 0.1773 0.1908 0.165 Uiso 1 1 calc R . .
H7B H 0.3822 0.2053 0.2589 0.165 Uiso 1 1 calc R . .
H7C H 0.3947 0.3691 0.2126 0.165 Uiso 1 1 calc R . .
C11 C -0.05949(16) 0.3533(2) -0.17497(8) 0.0465(4) Uani 1 1 d . . .
C12 C -0.17885(17) 0.2704(2) -0.17955(9) 0.0556(4) Uani 1 1 d . . .
H12 H -0.2006 0.2218 -0.1411 0.067 Uiso 1 1 calc R . .
C13 C -0.26566(18) 0.2598(3) -0.24088(10) 0.0662(5) Uani 1 1 d . . .
H13 H -0.3448 0.2021 -0.2435 0.079 Uiso 1 1 calc R . .
C14 C -0.2365(2) 0.3334(3) -0.29799(9) 0.0670(5) Uani 1 1 d . . .
H14 H -0.2960 0.3274 -0.3389 0.080 Uiso 1 1 calc R . .
C15 C -0.1182(2) 0.4164(3) -0.29420(9) 0.0668(5) Uani 1 1 d . . .
H15 H -0.0976 0.4659 -0.3328 0.080 Uiso 1 1 calc R . .
C16 C -0.03039(19) 0.4262(3) -0.23333(8) 0.0589(5) Uani 1 1 d . . .
H16 H 0.0492 0.4822 -0.2312 0.071 Uiso 1 1 calc R . .
C31 C 0.28900(17) 0.5912(2) 0.01582(8) 0.0526(4) Uani 1 1 d . . .
C32 C 0.2766(2) 0.7752(3) 0.00753(10) 0.0655(5) Uani 1 1 d . . .
H32 H 0.2022 0.8225 -0.0198 0.079 Uiso 1 1 calc R . .
C33 C 0.3741(2) 0.8879(3) 0.03953(12) 0.0850(7) Uani 1 1 d . . .
H33 H 0.3647 1.0105 0.0337 0.102 Uiso 1 1 calc R . .
C34 C 0.4841(3) 0.8203(4) 0.07978(13) 0.0953(9) Uani 1 1 d . . .
H34 H 0.5490 0.8969 0.1015 0.114 Uiso 1 1 calc R . .
C35 C 0.4988(2) 0.6384(4) 0.08820(11) 0.0829(7) Uani 1 1 d . . .
H35 H 0.5738 0.5924 0.1154 0.100 Uiso 1 1 calc R . .
C36 C 0.40181(17) 0.5245(3) 0.05618(9) 0.0646(5) Uani 1 1 d . . .
H36 H 0.4124 0.4020 0.0618 0.078 Uiso 1 1 calc R . .

loop_
_atom_site_aniso_label
_atom_site_aniso_U_11
_atom_site_aniso_U_22
_atom_site_aniso_U_33
_atom_site_aniso_U_23
_atom_site_aniso_U_13
_atom_site_aniso_U_12
O1 0.0818(9) 0.0527(7) 0.0541(7) 0.0055(6) 0.0032(6) -0.0226(7)
O2 0.0641(7) 0.0628(8) 0.0449(6) 0.0038(6) -0.0020(6) -0.0170(6)
N1 0.0518(8) 0.0408(8) 0.0441(7) 0.0005(6) 0.0069(6) -0.0086(7)
C1 0.0530(9) 0.0427(9) 0.0444(8) -0.0012(7) 0.0117(7) -0.0017(8)
C2 0.0611(10) 0.0464(9) 0.0489(9) 0.0025(8) 0.0149(8) -0.0098(8)
C3 0.0492(9) 0.0471(9) 0.0463(8) -0.0038(7) 0.0114(7) -0.0069(8)
C4 0.0466(9) 0.0437(9) 0.0420(8) -0.0026(7) 0.0055(7) -0.0053(7)
C5 0.0487(9) 0.0425(9) 0.0468(9) -0.0010(7) 0.0052(7) -0.0029(8)
C6 0.0817(14) 0.0757(13) 0.0469(10) 0.0084(10) -0.0006(9) -0.0030(11)
C7 0.0910(18) 0.138(3) 0.0817(16) 0.0226(16) -0.0256(14) -0.0093(17)
C11 0.0548(10) 0.0412(9) 0.0433(8) -0.0021(7) 0.0095(7) 0.0030(8)
C12 0.0547(10) 0.0606(11) 0.0501(10) 0.0044(8) 0.0075(8) -0.0005(9)
C13 0.0548(11) 0.0732(13) 0.0643(12) -0.0019(10) -0.0017(9) 0.0003(10)
C14 0.0760(13) 0.0684(12) 0.0481(10) -0.0043(9) -0.0065(9) 0.0174(11)
C15 0.0927(15) 0.0637(12) 0.0429(9) 0.0016(9) 0.0114(10) 0.0064(11)
C16 0.0717(12) 0.0578(11) 0.0483(10) -0.0026(8) 0.0147(9) -0.0059(9)
C31 0.0553(10) 0.0586(11) 0.0472(9) -0.0079(8) 0.0182(8) -0.0177(9)
C32 0.0746(13) 0.0596(12) 0.0672(12) -0.0079(10) 0.0259(10) -0.0215(10)
C33 0.1004(18) 0.0711(14) 0.0906(16) -0.0224(13) 0.0364(14) -0.0402(14)
C34 0.0896(18) 0.113(2) 0.0871(17) -0.0374(16) 0.0274(14) -0.0591(17)
C35 0.0625(13) 0.117(2) 0.0680(13) -0.0199(13) 0.0112(10) -0.0290(14)
C36 0.0568(11) 0.0789(13) 0.0583(10) -0.0092(10) 0.0124(9) -0.0174(10)

loop_
_atom_type_symbol
_atom_type_description
_atom_type_scat_dispersion_real
_atom_type_scat_dispersion_imag
_atom_type_scat_source
C C 0.0033 0.0016 'International Tables Vol C Tables 4.2.6.8 and 6.1.1.4'
H H 0.0000 0.0000 'International Tables Vol C Tables 4.2.6.8 and 6.1.1.4'
N N 0.0061 0.0033 'International Tables Vol C Tables 4.2.6.8 and 6.1.1.4'
O O 0.0106 0.0060 'International Tables Vol C Tables 4.2.6.8 and 6.1.1.4'

loop_
_geom_angle_atom_site_label_1
_geom_angle_atom_site_label_2
_geom_angle_atom_site_label_3
_geom_angle
_geom_angle_site_symmetry_1
_geom_angle_site_symmetry_3
_geom_angle_publ_flag
C5 O2 C6 118.13(14) . . ?
C1 N1 C4 110.27(14) . . ?
N1 C1 C2 106.77(14) . . ?
N1 C1 C11 123.81(14) . . ?
C2 C1 C11 129.34(15) . . ?
C1 C2 C3 109.32(14) . . ?
C4 C3 C2 105.93(14) . . ?
C4 C3 C31 130.73(15) . . ?
C2 C3 C31 123.33(15) . . ?
N1 C4 C3 107.70(14) . . ?
N1 C4 C5 117.34(14) . . ?
C3 C4 C5 134.69(15) . . ?
O1 C5 O2 123.29(15) . . ?
O1 C5 C4 123.71(15) . . ?
O2 C5 C4 113.00(14) . . ?
O2 C6 C7 108.31(18) . . ?
C12 C11 C16 118.39(15) . . ?
C12 C11 C1 121.60(15) . . ?
C16 C11 C1 119.92(15) . . ?
C13 C12 C11 120.39(17) . . ?
C14 C13 C12 120.76(19) . . ?
C13 C14 C15 119.50(18) . . ?
C16 C15 C14 120.14(18) . . ?
C15 C16 C11 120.81(18) . . ?
C36 C31 C32 118.37(18) . . ?
C36 C31 C3 122.69(17) . . ?
C32 C31 C3 118.82(17) . . ?
C33 C32 C31 120.6(2) . . ?
C34 C33 C32 120.4(2) . . ?
C33 C34 C35 120.0(2) . . ?
C34 C35 C36 120.0(2) . . ?
C35 C36 C31 120.7(2) . . ?
C1 N1 H1 125.2(12) . . ?
C4 N1 H1 124.3(12) . . ?
C1 C2 H2 125.3 . . ?
C3 C2 H2 125.3 . . ?
O2 C6 H6A 110.0 . . ?
C7 C6 H6A 110.0 . . ?
O2 C6 H6B 110.0 . . ?
C7 C6 H6B 110.0 . . ?
H6A C6 H6B 108.4 . . ?
C6 C7 H7A 109.5 . . ?
C6 C7 H7B 109.5 . . ?
H7A C7 H7B 109.5 . . ?
C6 C7 H7C 109.5 . . ?
H7A C7 H7C 109.5 . . ?
H7B C7 H7C 109.5 . . ?
C13 C12 H12 119.8 . . ?
C11 C12 H12 119.8 . . ?
C14 C13 H13 119.6 . . ?
C12 C13 H13 119.6 . . ?
C13 C14 H14 120.3 . . ?
C15 C14 H14 120.3 . . ?
C16 C15 H15 119.9 . . ?
C14 C15 H15 119.9 . . ?
C15 C16 H16 119.6 . . ?
C11 C16 H16 119.6 . . ?
C33 C32 H32 119.7 . . ?
C31 C32 H32 119.7 . . ?
C34 C33 H33 119.8 . . ?
C32 C33 H33 119.8 . . ?
C33 C34 H34 120.0 . . ?
C35 C34 H34 120.0 . . ?
C34 C35 H35 120.0 . . ?
C36 C35 H35 120.0 . . ?
C35 C36 H36 119.7 . . ?
C31 C36 H36 119.7 . . ?

loop_
_geom_bond_atom_site_label_1
_geom_bond_atom_site_label_2
_geom_bond_distance
_geom_bond_site_symmetry_2
_geom_bond_publ_flag
O1 C5 1.2166(19) . ?
O2 C5 1.3267(19) . ?
O2 C6 1.442(2) . ?
N1 C1 1.358(2) . ?
N1 C4 1.373(2) . ?
C1 C2 1.379(2) . ?
C1 C11 1.466(2) . ?
C2 C3 1.402(2) . ?
C3 C4 1.394(2) . ?
C3 C31 1.483(2) . ?
C4 C5 1.454(2) . ?
C6 C7 1.458(3) . ?
C11 C12 1.387(2) . ?
C11 C16 1.393(2) . ?
C12 C13 1.382(2) . ?
C13 C14 1.373(3) . ?
C14 C15 1.380(3) . ?
C15 C16 1.380(3) . ?
C31 C32 1.394(3) . ?
C31 C36 1.387(3) . ?
C32 C33 1.382(3) . ?
C33 C34 1.367(4) . ?
C34 C35 1.380(4) . ?
C35 C36 1.384(3) . ?
N1 H1 0.848(19) . ?
C2 H2 0.9300 . ?
C6 H6A 0.9700 . ?
C6 H6B 0.9700 . ?
C7 H7A 0.9600 . ?
C7 H7B 0.9600 . ?
C7 H7C 0.9600 . ?
C12 H12 0.9300 . ?
C13 H13 0.9300 . ?
C14 H14 0.9300 . ?
C15 H15 0.9300 . ?
C16 H16 0.9300 . ?
C32 H32 0.9300 . ?
C33 H33 0.9300 . ?
C34 H34 0.9300 . ?
C35 H35 0.9300 . ?
C36 H36 0.9300 . ?

loop_
_geom_hbond_atom_site_label_D
_geom_hbond_atom_site_label_H
_geom_hbond_atom_site_label_A
_geom_hbond_distance_DH
_geom_hbond_distance_HA
_geom_hbond_distance_DA
_geom_hbond_angle_DHA
_geom_hbond_site_symmetry_A
N1 H1 O1 0.848(19) 2.128(19) 2.9480(18) 162.6(16) 3

loop_
_geom_torsion_atom_site_label_1
_geom_torsion_atom_site_label_2
_geom_torsion_atom_site_label_3
_geom_torsion_atom_site_label_4
_geom_torsion
_geom_torsion_site_symmetry_1
_geom_torsion_site_symmetry_2
_geom_torsion_site_symmetry_3
_geom_torsion_site_symmetry_4
_geom_torsion_publ_flag
C4 N1 C1 C2 -0.16(18) . . . . ?
C4 N1 C1 C11 -177.33(14) . . . . ?
N1 C1 C2 C3 0.08(19) . . . . ?
C11 C1 C2 C3 177.04(16) . . . . ?
C1 C2 C3 C4 0.02(19) . . . . ?
C1 C2 C3 C31 -179.51(15) . . . . ?
C1 N1 C4 C3 0.18(18) . . . . ?
C1 N1 C4 C5 175.15(14) . . . . ?
C2 C3 C4 N1 -0.12(18) . . . . ?
C31 C3 C4 N1 179.37(17) . . . . ?
C2 C3 C4 C5 -173.83(18) . . . . ?
C31 C3 C4 C5 5.7(3) . . . . ?
C6 O2 C5 O1 -0.2(3) . . . . ?
C6 O2 C5 C4 179.20(15) . . . . ?
N1 C4 C5 O1 2.9(3) . . . . ?
C3 C4 C5 O1 176.13(18) . . . . ?
N1 C4 C5 O2 -176.48(14) . . . . ?
C3 C4 C5 O2 -3.2(3) . . . . ?
C5 O2 C6 C7 149.2(2) . . . . ?
N1 C1 C11 C12 25.2(2) . . . . ?
C2 C1 C11 C12 -151.26(18) . . . . ?
N1 C1 C11 C16 -158.27(16) . . . . ?
C2 C1 C11 C16 25.2(3) . . . . ?
C16 C11 C12 C13 0.6(3) . . . . ?
C1 C11 C12 C13 177.12(17) . . . . ?
C11 C12 C13 C14 -1.1(3) . . . . ?
C12 C13 C14 C15 1.0(3) . . . . ?
C13 C14 C15 C16 -0.4(3) . . . . ?
C14 C15 C16 C11 -0.1(3) . . . . ?
C12 C11 C16 C15 0.0(3) . . . . ?
C1 C11 C16 C15 -176.56(16) . . . . ?
C4 C3 C31 C36 45.8(3) . . . . ?
C2 C3 C31 C36 -134.75(18) . . . . ?
C4 C3 C31 C32 -138.10(19) . . . . ?
C2 C3 C31 C32 41.3(2) . . . . ?
C36 C31 C32 C33 -0.8(3) . . . . ?
C3 C31 C32 C33 -176.98(16) . . . . ?
C31 C32 C33 C34 0.0(3) . . . . ?
C32 C33 C34 C35 0.5(4) . . . . ?
C33 C34 C35 C36 -0.3(4) . . . . ?
C34 C35 C36 C31 -0.4(3) . . . . ?
C32 C31 C36 C35 1.0(3) . . . . ?
C3 C31 C36 C35 177.02(16) . . . . ?

loop_
_cod_related_entry_id
_cod_related_entry_database
_cod_related_entry_code
1 ChemSpider 257443
